data_7063973
loop_
_publ_author_name
'Enamullah, Mohammed'
'Haque, Imdadul'
'Abdullah, Galib'
'Sourav, Fahad Hossain'
'Jhumur, Nisat Taslum'
'Islam, Mohammad Khairul'
'Haj Hassani Sohi, Takin'
'Ferber, Peter'
'Janiak, Christoph'

_publ_section_title
;
 Dinuclear vs. mononuclear copper(ii) complexes with
 nitrophenylimino-benzylal- vs. -naphthylal-based Schiff base ligands
;
_journal_issue 39
_journal_name_full 'New Journal of Chemistry'
_journal_page_first 17106
_journal_page_last 17123
_journal_paper_doi 10.1039/D5NJ02584B
_journal_volume 49
_journal_year 2025
_chemical_formula_moiety 'C18 H14 N2 O3'
_chemical_formula_sum 'C18 H14 N2 O3'
_chemical_formula_weight 306.31
_chemical_name_systematic
;
1-((Z)-(2-methyl-4-nitro-phenylimino)methyl)naphthalen-2-ol
;
_space_group_crystal_system monoclinic
_space_group_IT_number 14
_space_group_name_Hall '-P 2ybc'
_space_group_name_H-M_alt 'P 1 21/c 1'
_atom_sites_solution_hydrogens mixed
_atom_sites_solution_primary dual
_audit_creation_date 2025-02-04
_audit_creation_method
;
Olex2 1.5
(compiled 2024.02.16 svn.r378c4104 for OlexSys, GUI svn.r6928)
;
_audit_update_record
;
2025-06-12 deposited with the CCDC.	2025-08-25 downloaded from the CCDC.
;
_cell_angle_alpha 90
_cell_angle_beta 97.887(2)
_cell_angle_gamma 90
_cell_formula_units_Z 4
_cell_length_a 6.9732(2)
_cell_length_b 12.8165(3)
_cell_length_c 15.7069(4)
_cell_measurement_reflns_used 10618
_cell_measurement_temperature 149.99(10)
_cell_measurement_theta_max 78.4340
_cell_measurement_theta_min 4.4550
_cell_volume 1390.48(6)
_computing_cell_refinement 'CrysAlisPro 1.171.42.94a (Rigaku OD, 2023)'
_computing_data_collection 'CrysAlisPro 1.171.42.94a (Rigaku OD, 2023)'
_computing_data_reduction 'CrysAlisPro 1.171.42.94a (Rigaku OD, 2023)'
_computing_molecular_graphics 'Olex2 1.5 (Dolomanov et al., 2009)'
_computing_publication_material 'Olex2 1.5 (Dolomanov et al., 2009)'
_computing_structure_refinement 'XL  (Sheldrick, 2008)'
_computing_structure_solution 'XT  (Sheldrick, 2015)'
_diffrn_ambient_environment N~2~
_diffrn_ambient_temperature 149.99(10)
_diffrn_detector 'Hybrid Pixel Array Detector'
_diffrn_detector_area_resol_mean 10.0000
_diffrn_detector_type HyPix
_diffrn_measured_fraction_theta_full 0.997
_diffrn_measured_fraction_theta_max 0.997
_diffrn_measurement_details
;
List of Runs (angles in degrees, time in seconds):

  # Type    Start    End  Width  t~exp~   \w     \q     \k     \f   Frames
#--------------------------------------------------------------------------
  1  \w    -42.00 -14.00   0.50    0.39    --  -48.07 111.00  64.00   56
  2  \w     24.00  67.00   0.50    0.39    --   48.07-111.00 -29.00   86
  3  \w   -145.00 -82.00   0.50    1.55    --  -90.00-111.00 -29.00  126
  4  \w    -75.00 -50.00   0.50    1.55    --  -90.00 111.00  64.00   50
  5  \w     55.00 107.00   0.50    1.55    --  110.36-111.00 -29.00  104
  6  \w    116.00 142.00   0.50    1.55    --  110.36 111.00  64.00   52
  7  \w    -27.00  26.00   0.50    0.39    --  -48.07  19.00   0.00  106
  8  \w    -48.00  21.00   0.50    0.39    --  -48.07  38.00-150.00  138
  9  \w    -80.00 -41.00   0.50    0.39    --  -48.07-178.00  60.00   78
 10  \w   -120.00 -37.00   0.50    0.39    --  -48.07 -38.00  60.00  166
 11  \w     82.00 120.00   0.50    0.39    --   48.07 178.00 150.00   76
 12  \w     -7.00  21.00   0.50    0.39    --   48.07 -19.00 -60.00   56
 13  \w    -24.00  19.00   0.50    0.39    --   48.07 -19.00-150.00   86
 14  \w   -158.00-102.00   0.50    1.55    --  -90.00 -99.00-120.00  112
 15  \w    -44.00 -18.00   0.50    1.55    --  -90.00  38.00-180.00   52
 16  \w    -48.00 -18.00   0.50    1.55    --  -90.00  38.00   0.00   60
 17  \w    -48.00 -19.00   0.50    1.55    --  -90.00  38.00 -60.00   58
 18  \w    -48.00 -18.00   0.50    1.55    --  -90.00  38.00-150.00   60
 19  \w    -47.00 -22.00   0.50    1.55    --  -90.00  38.00  30.00   50
 20  \w    -77.00 -38.00   0.50    1.55    --  -90.00 125.00-150.00   78
 21  \w   -159.00-103.00   0.50    1.55    --  -90.00-125.00  30.00  112
 22  \w   -156.00-110.00   0.50    1.55    --  -90.00 -19.00  90.00   92
 23  \w   -145.00 -99.00   0.50    1.55    --  -90.00 -99.00-150.00   92
 24  \w   -161.00 -91.00   0.50    1.55    --  -90.00 -38.00  60.00  140
 25  \w    -48.00 -18.00   0.50    1.55    --  -90.00  38.00 -90.00   60
 26  \w   -131.00 -86.00   0.50    1.55    --  -90.00 -38.00  30.00   90
 27  \w    -48.00 -18.00   0.50    1.55    --  -90.00  38.00-120.00   60
 28  \w     98.00 173.00   0.50    1.55    --  110.36  57.00  90.00  150
 29  \w     75.00 100.00   0.50    1.55    --  110.36 -99.00 150.00   50
 30  \w     42.00  68.00   0.50    1.55    --  110.36 -99.00 150.00   52
 31  \w     78.00 104.00   0.50    1.55    --  110.36 -99.00-120.00   52
 32  \w     44.00  69.00   0.50    1.55    --  110.36 -99.00-120.00   50
 33  \w     38.00 100.00   0.50    1.55    --  110.36 -77.00 120.00  124
 34  \w     65.00 105.00   0.50    1.55    --  110.36 -99.00 -30.00   80
 35  \w    153.00 178.00   0.50    1.55    --  110.36  19.00 -60.00   50
 36  \w    104.00 137.00   0.50    1.55    --  110.36  19.00 -60.00   66
 37  \w     48.00  74.00   0.50    1.55    --  110.36 -77.00 -90.00   52
 38  \w    107.00 156.00   0.50    1.55    --  110.36  38.00 120.00   98
 39  \w     43.00 112.00   0.50    1.55    --  110.36-125.00-120.00  138
 40  \w     38.00  93.00   0.50    1.55    --  110.36 -77.00   0.00  110
;
_diffrn_measurement_device 'four-circle diffractometer'
_diffrn_measurement_device_type 'XtaLAB Synergy, Dualflex, HyPix'
_diffrn_measurement_method '\w scans'
_diffrn_orient_matrix_type 'CrysAlisPro convention (1999,Acta A55,543-557)'
_diffrn_orient_matrix_UB_11 -0.1003605000
_diffrn_orient_matrix_UB_12 0.0187912000
_diffrn_orient_matrix_UB_13 -0.0923664000
_diffrn_orient_matrix_UB_21 0.0897354000
_diffrn_orient_matrix_UB_22 -0.1014350000
_diffrn_orient_matrix_UB_23 -0.0294314000
_diffrn_orient_matrix_UB_31 -0.1777865000
_diffrn_orient_matrix_UB_32 -0.0617252000
_diffrn_orient_matrix_UB_33 0.0201997000
_diffrn_radiation_monochromator mirror
_diffrn_radiation_probe x-ray
_diffrn_radiation_type 'Cu K\a'
_diffrn_radiation_wavelength 1.54184
_diffrn_reflns_av_unetI/netI 0.0419
_diffrn_reflns_Laue_measured_fraction_full 0.997
_diffrn_reflns_Laue_measured_fraction_max 0.997
_diffrn_reflns_limit_h_max 7
_diffrn_reflns_limit_h_min -8
_diffrn_reflns_limit_k_max 15
_diffrn_reflns_limit_k_min -15
_diffrn_reflns_limit_l_max 18
_diffrn_reflns_limit_l_min -18
_diffrn_reflns_number 16065
_diffrn_reflns_point_group_measured_fraction_full 0.997
_diffrn_reflns_point_group_measured_fraction_max 0.997
_diffrn_reflns_theta_full 67.684
_diffrn_reflns_theta_max 67.989
_diffrn_reflns_theta_min 4.470
_diffrn_source 'micro-focus sealed X-ray tube'
_diffrn_source_type 'PhotonJet (Cu) X-ray Source'
_exptl_absorpt_coefficient_mu 0.830
_exptl_absorpt_correction_T_max 1.000
_exptl_absorpt_correction_T_min 0.661
_exptl_absorpt_correction_type gaussian
_exptl_absorpt_process_details
;
CrysAlisPro 1.171.42.94a (Rigaku Oxford Diffraction, 2023)
Numerical absorption correction based on gaussian integration over
a multifaceted crystal model
Empirical absorption correction using spherical harmonics,
implemented in SCALE3 ABSPACK scaling algorithm.
;
_exptl_crystal_colour 'clear orange'
_exptl_crystal_density_diffrn 1.463
_exptl_crystal_description needle
_exptl_crystal_F_000 640
_exptl_crystal_recrystallization_method 'Re-crystallisation from solvent: CH2Cl2'
_exptl_crystal_size_max 0.74
_exptl_crystal_size_mid 0.07
_exptl_crystal_size_min 0.05
_refine_diff_density_max 0.306
_refine_diff_density_min -0.310
_refine_diff_density_rms 0.074
_refine_ls_extinction_method none
_refine_ls_goodness_of_fit_ref 1.130
_refine_ls_hydrogen_treatment mixed
_refine_ls_matrix_type full
_refine_ls_number_parameters 213
_refine_ls_number_reflns 16065
_refine_ls_number_restraints 0
_refine_ls_restrained_S_all 1.130
_refine_ls_R_factor_all 0.0542
_refine_ls_R_factor_gt 0.0496
_refine_ls_shift/su_max 0.000
_refine_ls_shift/su_mean 0.000
_refine_ls_structure_factor_coef Fsqd
_refine_ls_weighting_details 'w=1/[\s^2^(Fo^2^)+(0.0489P)^2^+1.1752P] where P=(Fo^2^+2Fc^2^)/3'
_refine_ls_weighting_scheme calc
_refine_ls_wR_factor_gt 0.1464
_refine_ls_wR_factor_ref 0.1486
_reflns_Friedel_coverage 0.000
_reflns_number_gt 14141
_reflns_number_total 16065
_reflns_threshold_expression 'I > 2\s(I)'
_cod_data_source_file d5nj02584b2.cif
_cod_data_source_block enam_l127
_cod_depositor_comments 'Adding full bibliography for 7063972--7063976.cif.'
_cod_database_code 7063973
_shelx_shelxl_version_number 2017/1
_chemical_oxdiff_formula 'C H N O'
_shelx_space_group_comment
;
The symmetry employed for this shelxl refinement is uniquely defined
by the following loop, which should always be used as a source of
symmetry information in preference to the above space-group names.
They are only intended as comments.
;
_shelx_estimated_absorpt_t_max 0.960
_shelx_estimated_absorpt_t_min 0.579
_olex2_refinement_description
;
1. Twinned data refinement
 Scales: 0.646(3)
 0.354(3)
2. Fixed Uiso
 At 1.2 times of:
  All C(H) groups, All N(H) groups
 At 1.5 times of:
  All C(H,H,H) groups
3.a Aromatic/amide H refined with riding coordinates:
 C1(H1A), C4(H4), C5(H5), C7(H7), C8(H8), C9(H9), C10(H10), C13(H13), C14(H14),
  C16(H16)
3.b Idealised Me refined as rotating group:
 C18(H18A,H18B,H18C)
;
_olex2_submission_special_instructions 'No special instructions were received'
_oxdiff_exptl_absorpt_empirical_details
;
Empirical correction (ABSPACK) includes:
- Absorption correction using spherical harmonics
- Frame scaling
;
_oxdiff_exptl_absorpt_empirical_full_max 1.601
_oxdiff_exptl_absorpt_empirical_full_min 0.762

loop_
_space_group_symop_operation_xyz
'x, y, z'
'-x, y+1/2, -z+1/2'
'-x, -y, -z'
'x, -y-1/2, z-1/2'

loop_
_atom_site_label
_atom_site_type_symbol
_atom_site_fract_x
_atom_site_fract_y
_atom_site_fract_z
_atom_site_U_iso_or_equiv
_atom_site_adp_type
_atom_site_occupancy
_atom_site_site_symmetry_order
_atom_site_calc_flag
_atom_site_refinement_flags_posn
_atom_site_refinement_flags_adp
_atom_site_refinement_flags_occupancy
_atom_site_disorder_assembly
_atom_site_disorder_group
O1 O 0.1335(3) 0.43647(13) 0.32302(11) 0.0321(5) Uani 1 1 d . . . . .
O2 O 0.5679(3) 0.12228(14) 0.79752(12) 0.0350(5) Uani 1 1 d . . . . .
O3 O 0.4917(3) 0.00521(14) 0.69968(12) 0.0383(5) Uani 1 1 d . . . . .
N1 N 0.2557(3) 0.40544(16) 0.48105(14) 0.0223(5) Uani 1 1 d . . . . .
H1 H 0.223(4) 0.391(2) 0.425(2) 0.027 Uiso 1 1 d . U . . .
N2 N 0.5011(3) 0.09663(16) 0.72396(13) 0.0259(5) Uani 1 1 d . . . . .
C1 C 0.2409(3) 0.50828(19) 0.49216(16) 0.0212(5) Uani 1 1 d . . . . .
H1A H 0.273659 0.536360 0.548242 0.025 Uiso 1 1 calc R U . . .
C2 C 0.1793(3) 0.57573(18) 0.42461(15) 0.0208(6) Uani 1 1 d . . . . .
C3 C 0.1310(4) 0.53365(19) 0.33844(16) 0.0240(6) Uani 1 1 d . . . . .
C4 C 0.0790(4) 0.6062(2) 0.26882(16) 0.0265(6) Uani 1 1 d . . . . .
H4 H 0.049236 0.580342 0.211862 0.032 Uiso 1 1 calc R U . . .
C5 C 0.0718(4) 0.7096(2) 0.28268(16) 0.0258(6) Uani 1 1 d . . . . .
H5 H 0.037453 0.754741 0.235037 0.031 Uiso 1 1 calc R U . . .
C6 C 0.1142(3) 0.75413(19) 0.36707(16) 0.0224(6) Uani 1 1 d . . . . .
C7 C 0.1042(4) 0.86257(19) 0.37840(17) 0.0260(6) Uani 1 1 d . . . . .
H7 H 0.067321 0.906043 0.329934 0.031 Uiso 1 1 calc R U . . .
C8 C 0.1468(4) 0.9067(2) 0.45811(17) 0.0275(6) Uani 1 1 d . . . . .
H8 H 0.141020 0.980237 0.464884 0.033 Uiso 1 1 calc R U . . .
C9 C 0.1989(4) 0.8423(2) 0.52953(17) 0.0269(6) Uani 1 1 d . . . . .
H9 H 0.228336 0.872532 0.585014 0.032 Uiso 1 1 calc R U . . .
C10 C 0.2079(4) 0.73539(19) 0.52019(16) 0.0238(6) Uani 1 1 d . . . . .
H10 H 0.241751 0.692942 0.569543 0.029 Uiso 1 1 calc R U . . .
C11 C 0.1677(3) 0.68824(18) 0.43882(15) 0.0204(5) Uani 1 1 d . . . . .
C12 C 0.3156(3) 0.33052(18) 0.54420(15) 0.0205(5) Uani 1 1 d . . . . .
C13 C 0.3615(4) 0.35587(19) 0.63075(15) 0.0222(6) Uani 1 1 d . . . . .
H13 H 0.351169 0.426169 0.648770 0.027 Uiso 1 1 calc R U . . .
C14 C 0.4217(4) 0.27988(19) 0.69053(16) 0.0223(6) Uani 1 1 d . . . . .
H14 H 0.455773 0.297038 0.749511 0.027 Uiso 1 1 calc R U . . .
C15 C 0.4313(4) 0.17765(18) 0.66236(16) 0.0219(6) Uani 1 1 d . . . . .
C16 C 0.3873(4) 0.15088(19) 0.57673(15) 0.0216(6) Uani 1 1 d . . . . .
H16 H 0.396433 0.080169 0.559591 0.026 Uiso 1 1 calc R U . . .
C17 C 0.3299(3) 0.22680(18) 0.51573(15) 0.0202(5) Uani 1 1 d . . . . .
C18 C 0.2900(4) 0.19951(19) 0.42183(16) 0.0250(6) Uani 1 1 d . . . . .
H18A H 0.325539 0.126558 0.413711 0.038 Uiso 1 1 calc R U . . .
H18B H 0.366529 0.244926 0.389239 0.038 Uiso 1 1 calc R U . . .
H18C H 0.152002 0.209260 0.401351 0.038 Uiso 1 1 calc R U . . .

loop_
_atom_site_aniso_label
_atom_site_aniso_U_11
_atom_site_aniso_U_22
_atom_site_aniso_U_33
_atom_site_aniso_U_23
_atom_site_aniso_U_13
_atom_site_aniso_U_12
O1 0.0517(12) 0.0173(9) 0.0251(10) -0.0019(7) -0.0028(8) -0.0011(8)
O2 0.0507(12) 0.0293(10) 0.0215(10) 0.0022(7) -0.0077(8) 0.0023(9)
O3 0.0651(14) 0.0181(10) 0.0293(11) 0.0016(7) -0.0021(9) 0.0023(9)
N1 0.0296(12) 0.0180(11) 0.0184(11) 0.0004(8) 0.0003(9) 0.0000(8)
N2 0.0328(12) 0.0216(11) 0.0225(12) 0.0022(9) 0.0006(9) 0.0009(9)
C1 0.0223(13) 0.0196(12) 0.0215(13) -0.0010(9) 0.0023(10) -0.0008(10)
C2 0.0221(13) 0.0191(12) 0.0209(13) 0.0007(9) 0.0020(10) -0.0019(10)
C3 0.0262(14) 0.0201(13) 0.0251(14) -0.0005(10) 0.0010(10) -0.0018(10)
C4 0.0340(15) 0.0245(14) 0.0198(13) 0.0004(10) -0.0012(11) -0.0024(11)
C5 0.0286(14) 0.0233(13) 0.0240(14) 0.0060(10) -0.0017(11) -0.0012(11)
C6 0.0204(13) 0.0198(12) 0.0265(13) 0.0013(10) 0.0017(10) -0.0012(10)
C7 0.0260(13) 0.0198(13) 0.0319(15) 0.0048(10) 0.0025(11) 0.0016(10)
C8 0.0288(14) 0.0162(12) 0.0378(16) -0.0014(10) 0.0062(11) 0.0011(10)
C9 0.0284(14) 0.0245(13) 0.0278(14) -0.0056(10) 0.0042(11) 0.0008(11)
C10 0.0255(13) 0.0212(13) 0.0243(13) 0.0006(10) 0.0019(10) 0.0003(10)
C11 0.0185(12) 0.0187(12) 0.0242(13) 0.0005(9) 0.0032(10) 0.0003(10)
C12 0.0194(12) 0.0194(12) 0.0221(13) 0.0023(9) 0.0011(10) -0.0007(9)
C13 0.0271(13) 0.0171(12) 0.0224(13) -0.0021(9) 0.0036(11) 0.0000(10)
C14 0.0250(13) 0.0223(13) 0.0192(12) -0.0022(9) 0.0015(10) -0.0020(10)
C15 0.0226(13) 0.0192(12) 0.0235(13) 0.0030(9) 0.0015(10) -0.0010(10)
C16 0.0241(13) 0.0167(12) 0.0239(13) -0.0003(9) 0.0031(10) -0.0005(10)
C17 0.0205(12) 0.0183(12) 0.0217(13) -0.0006(9) 0.0022(10) -0.0020(10)
C18 0.0337(15) 0.0198(12) 0.0205(13) -0.0009(9) 0.0000(11) -0.0004(11)

loop_
_atom_type_symbol
_atom_type_description
_atom_type_scat_dispersion_real
_atom_type_scat_dispersion_imag
_atom_type_scat_source
C C 0.0181 0.0091 'International Tables Vol C Tables 4.2.6.8 and 6.1.1.4'
H H 0.0000 0.0000 'International Tables Vol C Tables 4.2.6.8 and 6.1.1.4'
N N 0.0311 0.0180 'International Tables Vol C Tables 4.2.6.8 and 6.1.1.4'
O O 0.0492 0.0322 'International Tables Vol C Tables 4.2.6.8 and 6.1.1.4'

loop_
_exptl_crystal_face_index_h
_exptl_crystal_face_index_k
_exptl_crystal_face_index_l
_exptl_crystal_face_perp_dist
-1 -1 1 0.2900
1 1 -1 0.3564
0 -2 -1 0.0184
0 2 1 0.0338
-2 0 1 0.3341
2 0 -1 0.4003
0 0 1 0.0285
0 0 -1 0.0324
0 1 2 0.0309
0 -1 -2 0.0224
0 2 -1 0.0331
0 -2 1 0.0202
-1 0 0 0.3327

loop_
_geom_angle_atom_site_label_1
_geom_angle_atom_site_label_2
_geom_angle_atom_site_label_3
_geom_angle
_geom_angle_site_symmetry_1
_geom_angle_site_symmetry_3
_geom_angle_publ_flag
C1 N1 H1 108.6(18) . . ?
C1 N1 C12 127.2(2) . . ?
C12 N1 H1 124.2(18) . . ?
O2 N2 O3 122.9(2) . . ?
O2 N2 C15 118.8(2) . . ?
O3 N2 C15 118.3(2) . . ?
N1 C1 H1A 118.8 . . ?
N1 C1 C2 122.4(2) . . ?
C2 C1 H1A 118.8 . . ?
C1 C2 C3 119.2(2) . . ?
C1 C2 C11 120.9(2) . . ?
C3 C2 C11 119.8(2) . . ?
O1 C3 C2 122.3(2) . . ?
O1 C3 C4 119.8(2) . . ?
C4 C3 C2 117.9(2) . . ?
C3 C4 H4 119.2 . . ?
C5 C4 C3 121.6(2) . . ?
C5 C4 H4 119.2 . . ?
C4 C5 H5 118.9 . . ?
C4 C5 C6 122.2(2) . . ?
C6 C5 H5 118.9 . . ?
C7 C6 C5 120.2(2) . . ?
C7 C6 C11 120.1(2) . . ?
C11 C6 C5 119.7(2) . . ?
C6 C7 H7 119.4 . . ?
C8 C7 C6 121.1(2) . . ?
C8 C7 H7 119.4 . . ?
C7 C8 H8 120.3 . . ?
C7 C8 C9 119.3(2) . . ?
C9 C8 H8 120.3 . . ?
C8 C9 H9 119.7 . . ?
C10 C9 C8 120.7(2) . . ?
C10 C9 H9 119.7 . . ?
C9 C10 H10 119.4 . . ?
C9 C10 C11 121.1(2) . . ?
C11 C10 H10 119.4 . . ?
C6 C11 C2 118.7(2) . . ?
C10 C11 C2 123.6(2) . . ?
C10 C11 C6 117.7(2) . . ?
N1 C12 C17 116.6(2) . . ?
C13 C12 N1 122.5(2) . . ?
C13 C12 C17 120.9(2) . . ?
C12 C13 H13 119.7 . . ?
C14 C13 C12 120.6(2) . . ?
C14 C13 H13 119.7 . . ?
C13 C14 H14 120.9 . . ?
C13 C14 C15 118.3(2) . . ?
C15 C14 H14 120.9 . . ?
C14 C15 N2 119.2(2) . . ?
C16 C15 N2 118.6(2) . . ?
C16 C15 C14 122.1(2) . . ?
C15 C16 H16 119.9 . . ?
C15 C16 C17 120.2(2) . . ?
C17 C16 H16 119.9 . . ?
C12 C17 C18 121.2(2) . . ?
C16 C17 C12 118.0(2) . . ?
C16 C17 C18 120.8(2) . . ?
C17 C18 H18A 109.5 . . ?
C17 C18 H18B 109.5 . . ?
C17 C18 H18C 109.5 . . ?
H18A C18 H18B 109.5 . . ?
H18A C18 H18C 109.5 . . ?
H18B C18 H18C 109.5 . . ?

loop_
_geom_bond_atom_site_label_1
_geom_bond_atom_site_label_2
_geom_bond_distance
_geom_bond_site_symmetry_2
_geom_bond_publ_flag
O1 C3 1.269(3) . ?
O2 N2 1.230(3) . ?
O3 N2 1.231(3) . ?
N1 H1 0.90(3) . ?
N1 C1 1.335(3) . ?
N1 C12 1.402(3) . ?
N2 C15 1.457(3) . ?
C1 H1A 0.9500 . ?
C1 C2 1.390(3) . ?
C2 C3 1.453(3) . ?
C2 C11 1.463(3) . ?
C3 C4 1.443(4) . ?
C4 H4 0.9500 . ?
C4 C5 1.345(4) . ?
C5 H5 0.9500 . ?
C5 C6 1.436(4) . ?
C6 C7 1.404(4) . ?
C6 C11 1.417(3) . ?
C7 H7 0.9500 . ?
C7 C8 1.369(4) . ?
C8 H8 0.9500 . ?
C8 C9 1.400(4) . ?
C9 H9 0.9500 . ?
C9 C10 1.381(4) . ?
C10 H10 0.9500 . ?
C10 C11 1.407(3) . ?
C12 C13 1.392(3) . ?
C12 C17 1.411(3) . ?
C13 H13 0.9500 . ?
C13 C14 1.378(4) . ?
C14 H14 0.9500 . ?
C14 C15 1.388(3) . ?
C15 C16 1.381(4) . ?
C16 H16 0.9500 . ?
C16 C17 1.385(3) . ?
C17 C18 1.504(3) . ?
C18 H18A 0.9800 . ?
C18 H18B 0.9800 . ?
C18 H18C 0.9800 . ?

loop_
_geom_hbond_atom_site_label_D
_geom_hbond_atom_site_label_H
_geom_hbond_atom_site_label_A
_geom_hbond_distance_DH
_geom_hbond_distance_HA
_geom_hbond_distance_DA
_geom_hbond_angle_DHA
_geom_hbond_site_symmetry_A
_geom_hbond_publ_flag
N1 H1 O1 0.90(3) 1.74(3) 2.543(3) 148(3) . yes

loop_
_geom_torsion_atom_site_label_1
_geom_torsion_atom_site_label_2
_geom_torsion_atom_site_label_3
_geom_torsion_atom_site_label_4
_geom_torsion
_geom_torsion_site_symmetry_1
_geom_torsion_site_symmetry_2
_geom_torsion_site_symmetry_3
_geom_torsion_site_symmetry_4
_geom_torsion_publ_flag
O1 C3 C4 C5 179.0(3) . . . . ?
O2 N2 C15 C14 -7.2(4) . . . . ?
O2 N2 C15 C16 169.1(2) . . . . ?
O3 N2 C15 C14 173.3(2) . . . . ?
O3 N2 C15 C16 -10.4(4) . . . . ?
N1 C1 C2 C3 -0.7(4) . . . . ?
N1 C1 C2 C11 -179.0(2) . . . . ?
N1 C12 C13 C14 -179.3(2) . . . . ?
N1 C12 C17 C16 -179.5(2) . . . . ?
N1 C12 C17 C18 2.2(3) . . . . ?
N2 C15 C16 C17 -176.7(2) . . . . ?
C1 N1 C12 C13 2.7(4) . . . . ?
C1 N1 C12 C17 -176.5(2) . . . . ?
C1 C2 C3 O1 3.7(4) . . . . ?
C1 C2 C3 C4 -176.2(2) . . . . ?
C1 C2 C11 C6 176.6(2) . . . . ?
C1 C2 C11 C10 -3.0(4) . . . . ?
C2 C3 C4 C5 -1.1(4) . . . . ?
C3 C2 C11 C6 -1.7(3) . . . . ?
C3 C2 C11 C10 178.6(2) . . . . ?
C3 C4 C5 C6 -0.3(4) . . . . ?
C4 C5 C6 C7 -179.8(3) . . . . ?
C4 C5 C6 C11 0.6(4) . . . . ?
C5 C6 C7 C8 -179.1(2) . . . . ?
C5 C6 C11 C2 0.4(3) . . . . ?
C5 C6 C11 C10 -180.0(2) . . . . ?
C6 C7 C8 C9 -0.8(4) . . . . ?
C7 C6 C11 C2 -179.2(2) . . . . ?
C7 C6 C11 C10 0.5(3) . . . . ?
C7 C8 C9 C10 0.1(4) . . . . ?
C8 C9 C10 C11 0.9(4) . . . . ?
C9 C10 C11 C2 178.5(2) . . . . ?
C9 C10 C11 C6 -1.1(4) . . . . ?
C11 C2 C3 O1 -178.0(2) . . . . ?
C11 C2 C3 C4 2.1(4) . . . . ?
C11 C6 C7 C8 0.5(4) . . . . ?
C12 N1 C1 C2 -179.9(2) . . . . ?
C12 C13 C14 C15 -1.3(4) . . . . ?
C13 C12 C17 C16 1.2(4) . . . . ?
C13 C12 C17 C18 -177.0(2) . . . . ?
C13 C14 C15 N2 177.9(2) . . . . ?
C13 C14 C15 C16 1.7(4) . . . . ?
C14 C15 C16 C17 -0.5(4) . . . . ?
C15 C16 C17 C12 -0.9(4) . . . . ?
C15 C16 C17 C18 177.3(2) . . . . ?
C17 C12 C13 C14 -0.1(4) . . . . ?

loop_
_twin_individual_id
_twin_individual_mass_fraction_refined
1 0.646(3)
2 0.354(3)

loop_
_exptl_oxdiff_crystal_face_indexfrac_h
_exptl_oxdiff_crystal_face_indexfrac_k
_exptl_oxdiff_crystal_face_indexfrac_l
_exptl_oxdiff_crystal_face_x
_exptl_oxdiff_crystal_face_y
_exptl_oxdiff_crystal_face_z
-0.9998 -1.0014 0.9997 -0.0108 -0.0176 0.2598
0.9998 1.0014 -0.9997 0.0108 0.0176 -0.2598
0.0008 -2.0007 -1.0008 0.0548 0.2325 0.1031
-0.0008 2.0007 1.0008 -0.0548 -0.2325 -0.1031
-1.9994 -0.0011 1.0001 0.1083 -0.2087 0.3757
1.9994 0.0011 -1.0001 -0.1083 0.2087 -0.3757
-0.0005 -0.0004 1.0001 -0.0923 -0.0294 0.0203
0.0005 0.0004 -1.0001 0.0923 0.0294 -0.0203
-0.0012 0.9997 2.0005 -0.1659 -0.1604 -0.0211
0.0012 -0.9997 -2.0005 0.1659 0.1604 0.0211
0.0002 2.0016 -0.9993 0.1299 -0.1736 -0.1438
-0.0002 -2.0016 0.9993 -0.1299 0.1736 0.1438
-0.9994 -0.0004 0.0000 0.1003 -0.0897 0.1777
